data_1550127
loop_
_publ_author_name
'Yoshinari, Nobuto'
'Yamashita, Satoshi'
'Fukuda, Yosuke'
'Nakazawa, Yasuhiro'
'Konno, Takumi'

_publ_section_title
;
 Mobility of hydrated alkali metal ions in metallosupramolecular ionic
 crystals
;
_journal_name_full 'Chemical Science'
_journal_paper_doi 10.1039/C8SC04204G
_journal_year 2019
_chemical_absolute_configuration rm
_chemical_formula_moiety 'C36 H60 N12 Na O31 Rh4 S12 Zn4, 48(O)'
_chemical_formula_sum 'C36 H60 N12 Na O79 Rh4 S12 Zn4'
_chemical_formula_weight 3005.79
_chemical_name_systematic
;
 ?
;
_space_group_crystal_system cubic
_space_group_IT_number 198
_space_group_name_Hall 'P 2ac 2ab 3'
_space_group_name_H-M_alt 'P 21 3'
_symmetry_space_group_name_Hall 'P 2ac 2ab 3'
_symmetry_space_group_name_H-M 'P 21 3'
_atom_sites_solution_hydrogens geom
_audit_creation_method SHELXL-2014
_audit_update_record
;
2017-10-10 deposited with the CCDC.
2018-10-22 downloaded from the CCDC.
;
_cell_angle_alpha 90
_cell_angle_beta 90
_cell_angle_gamma 90
_cell_formula_units_Z 4
_cell_length_a 23.574(7)
_cell_length_b 23.574(7)
_cell_length_c 23.574(7)
_cell_measurement_reflns_used 33353
_cell_measurement_temperature 100(2)
_cell_measurement_theta_max 27.01
_cell_measurement_theta_min 0.85
_cell_volume 13101(7)
_computing_cell_refinement 'RAPID-AUTO (Rigaku Corporation)'
_computing_data_collection 'RAPID-AUTO (Rigaku Corporation)'
_computing_data_reduction 'RAPID-AUTO (Rigaku Corporation)'
_computing_molecular_graphics 'Yadokari-XG 2009 (Wakita Nemoto et al., 2009)'
_computing_publication_material 'Yadokari-XG 2009 (Wakita, Nemoto et al., 2009)'
_computing_structure_refinement 'SHELXL-2014/7 (Sheldrick, 2014)'
_computing_structure_solution 'SHELXS-2014 (Sheldrick, 2014)'
_diffrn_ambient_temperature 100(2)
_diffrn_detector_area_resol_mean 14.69
_diffrn_measured_fraction_theta_full 1.000
_diffrn_measured_fraction_theta_max 1.000
_diffrn_measurement_device_type 'Rigaku Mercury2CCD detector'
_diffrn_measurement_method /w
_diffrn_radiation_monochromator Si(311)
_diffrn_radiation_source 'SPring-8 BL02B1 bending magnet'
_diffrn_radiation_type synchrotron
_diffrn_radiation_wavelength 0.7009
_diffrn_reflns_av_R_equivalents 0.2080
_diffrn_reflns_av_unetI/netI 0.1167
_diffrn_reflns_Laue_measured_fraction_full 1.000
_diffrn_reflns_Laue_measured_fraction_max 1.000
_diffrn_reflns_limit_h_max 30
_diffrn_reflns_limit_h_min -20
_diffrn_reflns_limit_k_max 18
_diffrn_reflns_limit_k_min -29
_diffrn_reflns_limit_l_max 30
_diffrn_reflns_limit_l_min -29
_diffrn_reflns_number 42555
_diffrn_reflns_point_group_measured_fraction_full 1.000
_diffrn_reflns_point_group_measured_fraction_max 0.999
_diffrn_reflns_theta_full 24.869
_diffrn_reflns_theta_max 27.021
_diffrn_reflns_theta_min 1.475
_exptl_absorpt_coefficient_mu 1.434
_exptl_absorpt_correction_T_max 1.0000
_exptl_absorpt_correction_T_min 0.1407
_exptl_absorpt_correction_type multi-scans
_exptl_absorpt_process_details 'ABSCOR (Rigaku, 1995)'
_exptl_crystal_colour yellow
_exptl_crystal_density_diffrn 1.524
_exptl_crystal_description block
_exptl_crystal_F_000 5980
_exptl_crystal_size_max 0.100
_exptl_crystal_size_mid 0.100
_exptl_crystal_size_min 0.100
_refine_diff_density_max 1.896
_refine_diff_density_min -1.058
_refine_diff_density_rms 0.190
_refine_ls_abs_structure_details
;
 Flack x determined using 2927 quotients [(I+)-(I-)]/[(I+)+(I-)]
 (Parsons, Flack and Wagner, Acta Cryst. B69 (2013) 249-259).
;
_refine_ls_abs_structure_Flack 0.09(4)
_refine_ls_extinction_method none
_refine_ls_goodness_of_fit_ref 1.064
_refine_ls_hydrogen_treatment constr
_refine_ls_matrix_type full
_refine_ls_number_parameters 366
_refine_ls_number_reflns 10000
_refine_ls_number_restraints 90
_refine_ls_restrained_S_all 1.064
_refine_ls_R_factor_all 0.1254
_refine_ls_R_factor_gt 0.1054
_refine_ls_shift/su_max 0.000
_refine_ls_shift/su_mean 0.000
_refine_ls_structure_factor_coef Fsqd
_refine_ls_weighting_details 'w=1/[\s^2^(Fo^2^)+(0.1512P)^2^+74.9188P] where P=(Fo^2^+2Fc^2^)/3'
_refine_ls_weighting_scheme calc
_refine_ls_wR_factor_gt 0.2571
_refine_ls_wR_factor_ref 0.2820
_reflns_Friedel_coverage 0.865
_reflns_Friedel_fraction_full 1.000
_reflns_Friedel_fraction_max 0.998
_reflns_number_gt 8103
_reflns_number_total 10000
_reflns_threshold_expression 'I > 2\s(I)'
_cod_data_source_file c8sc04204g2.cif
_cod_data_source_block Na6-1
_cod_original_cell_volume 13102(11)
_cod_database_code 1550127
_shelx_space_group_comment
;
The symmetry employed for this shelxl refinement is uniquely defined
by the following loop, which should always be used as a source of
symmetry information in preference to the above space-group names.
They are only intended as comments.
;
_shelx_estimated_absorpt_t_min 0.870
_shelx_estimated_absorpt_t_max 0.870
_shelxl_version_number 2014-3

loop_
_space_group_symop_operation_xyz
'x, y, z'
'-x+1/2, -y, z+1/2'
'x+1/2, -y+1/2, -z'
'-x, y+1/2, -z+1/2'
'z, x, y'
'y, z, x'
'-z+1/2, -x, y+1/2'
'-y, z+1/2, -x+1/2'
'z+1/2, -x+1/2, -y'
'-y+1/2, -z, x+1/2'
'-z, x+1/2, -y+1/2'
'y+1/2, -z+1/2, -x'

loop_
_atom_site_label
_atom_site_type_symbol
_atom_site_fract_x
_atom_site_fract_y
_atom_site_fract_z
_atom_site_U_iso_or_equiv
_atom_site_adp_type
_atom_site_occupancy
_atom_site_site_symmetry_order
_atom_site_calc_flag
_atom_site_refinement_flags_posn
_atom_site_refinement_flags_adp
_atom_site_refinement_flags_occupancy
_atom_site_disorder_assembly
_atom_site_disorder_group
Rh1 Rh 0.39739(5) 0.60261(5) 0.10261(5) 0.0339(4) Uani 1 3 d S T P . .
Rh2 Rh 0.38607(5) 0.84396(5) 0.25124(6) 0.0405(3) Uani 1 1 d . . . . .
Zn1 Zn 0.36383(7) 0.67985(7) 0.24580(7) 0.0306(4) Uani 1 1 d . . . . .
Zn2 Zn 0.24850(7) 0.75150(7) 0.25150(7) 0.0339(6) Uani 1 3 d S T P . .
S1 S 0.43350(16) 0.64952(17) 0.18193(17) 0.0367(8) Uani 1 1 d . . . . .
S2 S 0.3961(2) 0.75779(18) 0.29838(18) 0.0454(10) Uani 1 1 d . . . . .
S3 S 0.28692(18) 0.84318(17) 0.2523(2) 0.0432(9) Uani 1 1 d . . . . .
S4 S 0.39510(17) 0.80578(17) 0.16054(19) 0.0404(8) Uani 1 1 d . . . . .
O1 O 0.2969(5) 0.7031(5) 0.2031(5) 0.030(4) Uani 1 3 d S T P . .
O2 O 0.5155(13) 0.4527(9) 0.1723(15) 0.169(16) Uani 1 1 d D U . . .
O3 O 0.548(2) 0.5027(15) 0.2440(17) 0.26(2) Uani 1 1 d D U . . .
O4 O 0.5891(13) 0.8360(17) 0.264(2) 0.20(2) Uani 1 1 d D U . . .
O5 O 0.5870(16) 0.7775(17) 0.337(3) 0.26(3) Uani 1 1 d D U . . .
O6 O 0.3569(14) 0.9312(17) 0.4326(13) 0.174(16) Uani 1 1 d D U . . .
O7 O 0.2672(12) 0.9578(13) 0.4100(15) 0.151(13) Uani 1 1 d D U . . .
O8 O 0.350(2) 1.0076(14) 0.1441(16) 0.200(19) Uani 1 1 d D U . . .
O9 O 0.4065(13) 0.9847(10) 0.0715(10) 0.128(10) Uani 1 1 d D U . . .
N1 N 0.4446(7) 0.5330(7) 0.1322(8) 0.055(4) Uani 1 1 d . . . . .
H1A H 0.4205 0.5075 0.1483 0.066 Uiso 1 1 calc R U . . .
H1B H 0.4617 0.5158 0.1022 0.066 Uiso 1 1 calc R U . . .
N2 N 0.4747(7) 0.8488(6) 0.2564(9) 0.056(4) Uani 1 1 d . . . . .
H2A H 0.4897 0.8394 0.2220 0.067 Uiso 1 1 calc R U . . .
H2B H 0.4848 0.8852 0.2640 0.067 Uiso 1 1 calc R U . . .
N3 N 0.3779(8) 0.8841(7) 0.3304(7) 0.055(4) Uani 1 1 d . . . . .
H3A H 0.3842 0.8581 0.3583 0.066 Uiso 1 1 calc R U . . .
H3B H 0.4050 0.9114 0.3334 0.066 Uiso 1 1 calc R U . . .
N4 N 0.3832(7) 0.9221(6) 0.2104(7) 0.050(4) Uani 1 1 d . . . . .
H4A H 0.3468 0.9351 0.2109 0.060 Uiso 1 1 calc R U . . .
H4B H 0.4049 0.9473 0.2301 0.060 Uiso 1 1 calc R U . . .
C1 C 0.4632(9) 0.5872(8) 0.2173(8) 0.051(4) Uani 1 1 d . . . . .
H1 H 0.4928 0.5990 0.2446 0.061 Uiso 1 1 calc R U . . .
H2 H 0.4331 0.5670 0.2384 0.061 Uiso 1 1 calc R U . . .
C2 C 0.4881(10) 0.5492(9) 0.1741(10) 0.060(5) Uani 1 1 d . U . . .
H3 H 0.5174 0.5717 0.1533 0.072 Uiso 1 1 calc R U . . .
C3 C 0.5180(10) 0.4985(10) 0.1990(11) 0.086(8) Uani 1 1 d D U . . .
C4 C 0.4737(8) 0.7523(9) 0.2924(11) 0.062(6) Uani 1 1 d . . . . .
H4 H 0.4883 0.7259 0.3216 0.074 Uiso 1 1 calc R U . . .
H5 H 0.4840 0.7373 0.2546 0.074 Uiso 1 1 calc R U . . .
C5 C 0.4999(13) 0.8109(11) 0.3007(16) 0.104(12) Uani 1 1 d . U . . .
H6 H 0.4876 0.8254 0.3387 0.125 Uiso 1 1 calc R U . . .
C6 C 0.5614(13) 0.8071(11) 0.3008(16) 0.142(15) Uani 1 1 d D U . . .
C7 C 0.2769(10) 0.8681(10) 0.3255(10) 0.065(6) Uani 1 1 d . . . . .
H7 H 0.2391 0.8859 0.3294 0.078 Uiso 1 1 calc R U . . .
H8 H 0.2790 0.8356 0.3520 0.078 Uiso 1 1 calc R U . . .
C8 C 0.3220(11) 0.9102(9) 0.3396(11) 0.068(6) Uani 1 1 d . U . . .
H9 H 0.3183 0.9423 0.3121 0.082 Uiso 1 1 calc R U . . .
C9 C 0.3150(12) 0.9342(10) 0.3974(13) 0.113(11) Uani 1 1 d D U . . .
C10 C 0.3781(9) 0.8700(8) 0.1215(9) 0.054(5) Uani 1 1 d . . . . .
H10 H 0.3933 0.8673 0.0825 0.065 Uiso 1 1 calc R U . . .
H11 H 0.3364 0.8744 0.1191 0.065 Uiso 1 1 calc R U . . .
C11 C 0.4033(10) 0.9207(8) 0.1508(10) 0.061(5) Uani 1 1 d . U . . .
H12 H 0.4456 0.9175 0.1503 0.073 Uiso 1 1 calc R U . . .
C12 C 0.3857(13) 0.9751(11) 0.1207(11) 0.098(9) Uani 1 1 d D U . . .
Na1 Na 0.465(2) 0.944(2) -0.007(2) 0.117(14) Uiso 0.3333 1 d . . P . .
O10 O 0.4983(19) 0.847(2) 0.0347(19) 0.184(15) Uiso 1 1 d . . . . .
O11 O 0.415(3) 0.978(3) -0.104(3) 0.26(3) Uiso 1 1 d . . . . .
O12 O 0.384(2) 0.454(2) 0.212(2) 0.212(19) Uiso 1 1 d . . . . .
O13 O 0.673(4) 0.615(4) 0.381(3) 0.34(4) Uiso 1 1 d D . . . .
O14 O 0.636(3) 0.572(2) 0.149(3) 0.24(2) Uiso 1 1 d . . . . .
O15 O 0.268(3) 0.407(3) 0.175(3) 0.26(3) Uiso 1 1 d . . . . .
O16 O 0.682(4) 0.538(4) 0.241(4) 0.34(4) Uiso 1 1 d . . . . .
O17 O 0.126(3) 0.874(3) 0.374(3) 0.29(6) Uiso 1 3 d S . P . .
O18 O 0.529(4) 0.931(4) 0.443(4) 0.34(4) Uiso 1 1 d . . . . .
O19 O 0.428(2) 0.811(2) 0.442(3) 0.24(2) Uiso 1 1 d D . . . .
O20 O 0.845(5) 0.655(5) 0.345(5) 0.41(9) Uiso 1 3 d S . P . .
O21 O 0.752(10) 0.642(8) 0.251(9) 0.73(15) Uiso 1 1 d . . . . .
O22 O 0.676(4) 0.738(3) 0.202(5) 0.40(5) Uiso 1 1 d D . . . .
O23 O 0.866(4) 0.563(4) 0.4595(14) 0.34(4) Uiso 1 1 d . . . . .
O24 O 0.765(4) 0.573(6) 0.422(6) 0.54(9) Uiso 1 1 d D . . . .
O25 O 0.261(6) 0.965(6) 0.187(6) 0.53(8) Uiso 1 1 d . . . . .
O26 O 0.201(7) 0.992(8) 0.290(7) 0.62(11) Uiso 1 1 d . . . . .
O27A O 0.541(3) 0.831(3) 0.143(4) 0.17(3) Uiso 0.5 1 d . . P A 1
O28A O 0.526(4) 0.647(4) 0.428(4) 0.19(3) Uiso 0.5 1 d . . P B 1
O27B O 0.649(4) 0.851(4) 0.149(4) 0.35(7) Uiso 1 3 d S . P C 2
O28B O 0.574(5) 0.622(5) 0.328(5) 0.25(5) Uiso 0.5 1 d . . P D 2
O29B O 0.521(2) 0.755(3) 0.444(3) 0.134(19) Uiso 0.5 1 d D . P E 2

loop_
_atom_site_aniso_label
_atom_site_aniso_U_11
_atom_site_aniso_U_22
_atom_site_aniso_U_33
_atom_site_aniso_U_23
_atom_site_aniso_U_13
_atom_site_aniso_U_12
Rh1 0.0339(4) 0.0339(4) 0.0339(4) -0.0004(5) 0.0004(5) 0.0004(5)
Rh2 0.0431(7) 0.0305(6) 0.0480(7) -0.0008(5) -0.0117(6) -0.0081(5)
Zn1 0.0317(8) 0.0293(8) 0.0309(8) 0.0030(7) -0.0074(7) -0.0038(6)
Zn2 0.0339(6) 0.0339(6) 0.0339(6) 0.0006(7) -0.0006(7) -0.0006(7)
S1 0.0320(17) 0.0374(18) 0.0407(19) 0.0030(16) -0.0084(15) 0.0012(15)
S2 0.056(2) 0.0358(19) 0.044(2) -0.0008(17) -0.0178(19) -0.0123(19)
S3 0.0427(19) 0.0314(16) 0.056(2) -0.0016(19) -0.0007(19) -0.0031(16)
S4 0.0362(18) 0.0371(18) 0.048(2) 0.0025(17) -0.0067(17) -0.0105(16)
O1 0.030(4) 0.030(4) 0.030(4) 0.016(5) -0.016(5) -0.016(5)
O2 0.17(2) 0.057(11) 0.28(4) 0.008(18) -0.15(3) 0.034(14)
O3 0.34(5) 0.18(3) 0.26(4) 0.04(3) -0.13(4) 0.16(4)
O4 0.093(18) 0.17(3) 0.33(5) 0.11(4) -0.04(3) -0.01(2)
O5 0.13(3) 0.16(3) 0.50(7) 0.12(4) -0.17(4) -0.04(2)
O6 0.16(3) 0.24(4) 0.13(2) -0.11(3) -0.05(2) 0.05(3)
O7 0.13(2) 0.14(2) 0.19(3) -0.09(2) 0.05(2) -0.012(18)
O8 0.32(5) 0.11(2) 0.17(3) 0.06(2) 0.02(4) 0.09(3)
O9 0.17(2) 0.096(15) 0.123(18) 0.065(14) -0.035(17) -0.056(16)
N1 0.058(9) 0.043(8) 0.065(10) 0.007(8) 0.002(8) 0.015(7)
N2 0.049(8) 0.036(7) 0.083(12) -0.004(8) -0.018(9) -0.011(6)
N3 0.069(10) 0.039(7) 0.057(9) -0.007(7) -0.012(8) -0.009(7)
N4 0.048(8) 0.040(7) 0.063(9) 0.001(7) -0.009(7) -0.012(7)
C1 0.061(11) 0.048(9) 0.043(9) 0.016(8) -0.012(8) 0.009(9)
C2 0.064(12) 0.055(10) 0.061(11) 0.013(10) -0.020(10) 0.016(10)
C3 0.078(15) 0.068(14) 0.111(19) 0.015(14) -0.044(15) 0.043(13)
C4 0.045(9) 0.047(10) 0.093(15) 0.020(11) -0.023(10) -0.010(9)
C5 0.095(18) 0.063(13) 0.15(3) 0.034(15) -0.098(19) -0.047(13)
C6 0.085(19) 0.09(2) 0.25(4) 0.07(2) -0.10(2) -0.035(16)
C7 0.060(12) 0.066(13) 0.069(13) -0.036(12) 0.006(11) -0.017(10)
C8 0.082(15) 0.048(10) 0.075(14) -0.018(10) -0.015(13) -0.009(10)
C9 0.12(2) 0.092(18) 0.13(2) -0.075(18) -0.01(2) -0.009(18)
C10 0.058(11) 0.050(10) 0.055(10) 0.001(9) 0.002(9) -0.016(9)
C11 0.069(12) 0.044(9) 0.071(12) 0.017(9) -0.014(11) -0.033(9)
C12 0.13(2) 0.055(12) 0.11(2) 0.037(14) -0.020(18) -0.028(15)

loop_
_atom_type_symbol
_atom_type_description
_atom_type_scat_dispersion_real
_atom_type_scat_dispersion_imag
_atom_type_scat_source
C C 0.0030 0.0016 'International Tables Vol C Tables 4.2.6.8 and 6.1.1.4'
H H 0.0000 0.0000 'International Tables Vol C Tables 4.2.6.8 and 6.1.1.4'
O O 0.0105 0.0059 'International Tables Vol C Tables 4.2.6.8 and 6.1.1.4'
N N 0.0059 0.0032 'International Tables Vol C Tables 4.2.6.8 and 6.1.1.4'
Rh Rh -1.1344 0.9003 'International Tables Vol C Tables 4.2.6.8 and 6.1.1.4'
Zn Zn 0.2986 1.4035 'International Tables Vol C Tables 4.2.6.8 and 6.1.1.4'
S S 0.1221 0.1211 'International Tables Vol C Tables 4.2.6.8 and 6.1.1.4'
Na Na 0.0361 0.0244 'International Tables Vol C Tables 4.2.6.8 and 6.1.1.4'

loop_
_geom_angle_atom_site_label_1
_geom_angle_atom_site_label_2
_geom_angle_atom_site_label_3
_geom_angle
_geom_angle_site_symmetry_1
_geom_angle_site_symmetry_3
N1 Rh1 N1 91.2(7) 7_564 8_655
N1 Rh1 N1 91.2(7) 7_564 .
N1 Rh1 N1 91.2(7) 8_655 .
N1 Rh1 S1 84.9(5) 7_564 7_564
N1 Rh1 S1 176.1(5) 8_655 7_564
N1 Rh1 S1 89.0(5) . 7_564
N1 Rh1 S1 89.0(5) 7_564 8_655
N1 Rh1 S1 84.9(5) 8_655 8_655
N1 Rh1 S1 176.1(5) . 8_655
S1 Rh1 S1 94.90(14) 7_564 8_655
N1 Rh1 S1 176.1(5) 7_564 .
N1 Rh1 S1 89.0(5) 8_655 .
N1 Rh1 S1 84.9(5) . .
S1 Rh1 S1 94.90(14) 7_564 .
S1 Rh1 S1 94.90(14) 8_655 .
N4 Rh2 N2 90.6(6) . .
N4 Rh2 N3 90.6(7) . .
N2 Rh2 N3 90.9(7) . .
N4 Rh2 S2 175.9(5) . .
N2 Rh2 S2 85.3(5) . .
N3 Rh2 S2 88.8(5) . .
N4 Rh2 S4 85.4(5) . .
N2 Rh2 S4 89.0(6) . .
N3 Rh2 S4 176.0(5) . .
S2 Rh2 S4 95.27(15) . .
N4 Rh2 S3 88.8(5) . .
N2 Rh2 S3 175.3(5) . .
N3 Rh2 S3 84.4(5) . .
S2 Rh2 S3 95.15(17) . .
S4 Rh2 S3 95.61(16) . .
O1 Zn1 S4 109.04(17) . 7_564
O1 Zn1 S1 108.8(5) . .
S4 Zn1 S1 109.34(16) 7_564 .
O1 Zn1 S2 108.4(4) . .
S4 Zn1 S2 110.66(16) 7_564 .
S1 Zn1 S2 110.61(17) . .
O1 Zn2 S3 108.28(13) . 8_655
O1 Zn2 S3 108.28(13) . .
S3 Zn2 S3 110.63(12) 8_655 .
O1 Zn2 S3 108.28(13) . 7_564
S3 Zn2 S3 110.64(12) 8_655 7_564
S3 Zn2 S3 110.63(12) . 7_564
C1 S1 Rh1 97.1(7) . .
C1 S1 Zn1 102.8(7) . .
Rh1 S1 Zn1 113.85(16) . .
C4 S2 Rh2 97.2(7) . .
C4 S2 Zn1 103.1(8) . .
Rh2 S2 Zn1 113.50(17) . .
C7 S3 Rh2 97.8(7) . .
C7 S3 Zn2 104.6(8) . .
Rh2 S3 Zn2 113.19(18) . .
C10 S4 Rh2 97.0(7) . .
C10 S4 Zn1 102.3(7) . 8_655
Rh2 S4 Zn1 112.99(18) . 8_655
Zn1 O1 Zn1 109.6(6) 7_564 8_655
Zn1 O1 Zn1 109.6(6) 7_564 .
Zn1 O1 Zn1 109.6(6) 8_655 .
Zn1 O1 Zn2 109.4(6) 7_564 .
Zn1 O1 Zn2 109.4(6) 8_655 .
Zn1 O1 Zn2 109.4(6) . .
C12 O9 Na1 123(2) . 9_566
C12 O9 Na1 144(2) . .
Na1 O9 Na1 67(3) 9_566 .
C2 N1 Rh1 112.9(12) . .
C5 N2 Rh2 113.7(16) . .
C8 N3 Rh2 113.6(13) . .
C11 N4 Rh2 114.1(12) . .
C2 C1 S1 109.0(13) . .
N1 C2 C1 110.0(17) . .
N1 C2 C3 112.5(18) . .
C1 C2 C3 113.4(18) . .
O2 C3 O3 121(2) . .
O2 C3 C2 118(2) . .
O3 C3 C2 121(2) . .
C5 C4 S2 109.2(19) . .
C6 C5 N2 116(3) . .
C6 C5 C4 110(2) . .
N2 C5 C4 106.9(16) . .
O5 C6 O4 121(4) . .
O5 C6 C5 121(3) . .
O4 C6 C5 118(3) . .
C8 C7 S3 109.3(17) . .
N3 C8 C9 113(2) . .
N3 C8 C7 109.1(18) . .
C9 C8 C7 112(2) . .
O6 C9 O7 123(3) . .
O6 C9 C8 119(3) . .
O7 C9 C8 118(3) . .
C11 C10 S4 110.1(15) . .
N4 C11 C10 109.1(15) . .
N4 C11 C12 110(2) . .
C10 C11 C12 110.4(18) . .
O8 C12 O9 123(3) . .
O8 C12 C11 119(2) . .
O9 C12 C11 118(3) . .
O9 Na1 O9 164(3) 10_664 .
O9 Na1 O10 92(2) 10_664 .
O9 Na1 O10 103(2) . .
O9 Na1 O11 62.2(19) 10_664 .
O9 Na1 O11 106(2) . .
O10 Na1 O11 136(3) . .
O9 Na1 Na1 118(2) 10_664 9_566
O9 Na1 Na1 54(2) . 9_566
O10 Na1 Na1 114.7(16) . 9_566
O11 Na1 Na1 109.6(17) . 9_566
O9 Na1 Na1 59(2) 10_664 10_664
O9 Na1 Na1 114(2) . 10_664
O10 Na1 Na1 109.7(18) . 10_664
O11 Na1 Na1 88(2) . 10_664
Na1 Na1 Na1 60.000(4) 9_566 10_664
O9 Na1 O28A 108(3) 10_664 8_655
O9 Na1 O28A 69(2) . 8_655
O10 Na1 O28A 104(3) . 8_655
O11 Na1 O28A 58(3) . 8_655
Na1 Na1 O28A 116(3) 9_566 8_655
Na1 Na1 O28A 144(2) 10_664 8_655

loop_
_geom_bond_atom_site_label_1
_geom_bond_atom_site_label_2
_geom_bond_distance
_geom_bond_site_symmetry_2
Rh1 N1 2.101(15) 7_564
Rh1 N1 2.101(15) 8_655
Rh1 N1 2.101(15) .
Rh1 S1 2.333(4) 7_564
Rh1 S1 2.333(4) 8_655
Rh1 S1 2.333(4) .
Rh2 N4 2.081(16) .
Rh2 N2 2.097(15) .
Rh2 N3 2.102(17) .
Rh2 S2 2.327(4) .
Rh2 S4 2.330(5) .
Rh2 S3 2.338(4) .
Zn1 O1 1.950(7) .
Zn1 S4 2.335(4) 7_564
Zn1 S1 2.340(4) .
Zn1 S2 2.344(4) .
Zn2 O1 1.98(2) .
Zn2 S3 2.343(4) 8_655
Zn2 S3 2.343(4) .
Zn2 S3 2.343(4) 7_564
S1 C1 1.829(18) .
S2 C4 1.84(2) .
S3 C7 1.84(2) .
S4 C10 1.82(2) .
S4 Zn1 2.335(4) 8_655
O1 Zn1 1.950(7) 7_564
O1 Zn1 1.950(7) 8_655
O2 C3 1.25(2) .
O3 C3 1.28(2) .
O4 C6 1.29(2) .
O5 C6 1.26(2) .
O6 C9 1.29(2) .
O7 C9 1.29(2) .
O8 C12 1.27(2) .
O9 C12 1.28(2) .
O9 Na1 2.39(6) 9_566
O9 Na1 2.50(6) .
N1 C2 1.47(3) .
N2 C5 1.50(3) .
N3 C8 1.47(3) .
N4 C11 1.48(3) .
C1 C2 1.48(3) .
C2 C3 1.51(3) .
C4 C5 1.53(3) .
C5 C6 1.45(4) .
C7 C8 1.49(3) .
C8 C9 1.48(4) .
C10 C11 1.50(3) .
C11 C12 1.52(3) .
Na1 O9 2.39(6) 10_664
Na1 O10 2.61(7) .
Na1 O11 2.70(8) .
Na1 Na1 2.70(9) 9_566
Na1 Na1 2.70(9) 10_664
Na1 O28A 2.71(11) 8_655
O28A Na1 2.71(11) 7_564

loop_
_geom_hbond_atom_site_label_D
_geom_hbond_atom_site_label_H
_geom_hbond_atom_site_label_A
_geom_hbond_distance_DH
_geom_hbond_distance_HA
_geom_hbond_distance_DA
_geom_hbond_angle_DHA
_geom_hbond_site_symmetry_A
N1 H1A O12 0.91 2.14 3.00(5) 158.6 .
N1 H1B O18 0.91 2.28 3.05(9) 142.9 4_645
N2 H2A O27A 0.91 2.23 3.12(9) 167.1 .
N2 H2B O2 0.91 2.19 2.98(3) 145.3 4_655
N3 H3A O19 0.91 2.48 3.35(6) 160.1 .
N3 H3B O2 0.91 2.12 2.99(3) 160.6 4_655
N4 H4A O25 0.91 2.22 3.10(14) 164.3 .
N4 H4B O3 0.91 1.82 2.72(3) 168.7 4_655
C1 H2 S4 0.99 2.86 3.61(2) 133.1 7_564
C4 H5 S1 0.99 2.94 3.68(2) 132.6 .
C7 H8 S3 0.99 2.99 3.74(2) 133.8 7_564
C8 H9 O16 1.00 2.59 3.57(9) 167.3 4_655
C10 H11 S2 0.99 2.88 3.65(2) 135.1 8_655
N1 H1A O12 0.91 2.14 3.00(5) 158.6 .
N1 H1B O18 0.91 2.28 3.05(9) 142.9 4_645
N2 H2A O27A 0.91 2.23 3.12(9) 167.1 .
N2 H2B O2 0.91 2.19 2.98(3) 145.3 4_655
N3 H3A O19 0.91 2.48 3.35(6) 160.1 .
N3 H3B O2 0.91 2.12 2.99(3) 160.6 4_655
N4 H4A O25 0.91 2.22 3.10(14) 164.3 .
N4 H4B O3 0.91 1.82 2.72(3) 168.7 4_655
C1 H2 S4 0.99 2.86 3.61(2) 133.1 7_564
C4 H5 S1 0.99 2.94 3.68(2) 132.6 .
C7 H8 S3 0.99 2.99 3.74(2) 133.8 7_564
C8 H9 O16 1.00 2.59 3.57(9) 167.3 4_655
C10 H11 S2 0.99 2.88 3.65(2) 135.1 8_655
N1 H1A O12 0.91 2.14 3.00(5) 158.6 .
N1 H1B O18 0.91 2.28 3.05(9) 142.9 4_645
N2 H2A O27A 0.91 2.23 3.12(9) 167.1 .
N2 H2B O2 0.91 2.19 2.98(3) 145.3 4_655
N3 H3A O19 0.91 2.48 3.35(6) 160.1 .
N3 H3B O2 0.91 2.12 2.99(3) 160.6 4_655
N4 H4A O25 0.91 2.22 3.10(14) 164.3 .
N4 H4B O3 0.91 1.82 2.72(3) 168.7 4_655
C1 H2 S4 0.99 2.86 3.61(2) 133.1 7_564
C4 H5 S1 0.99 2.94 3.68(2) 132.6 .
C7 H8 S3 0.99 2.99 3.74(2) 133.8 7_564
C8 H9 O16 1.00 2.59 3.57(9) 167.3 4_655
C10 H11 S2 0.99 2.88 3.65(2) 135.1 8_655
N1 H1A O12 0.91 2.14 3.00(5) 158.6 .
N1 H1B O18 0.91 2.28 3.05(9) 142.9 4_645
N2 H2A O27A 0.91 2.23 3.12(9) 167.1 .
N2 H2B O2 0.91 2.19 2.98(3) 145.3 4_655
N3 H3A O19 0.91 2.48 3.35(6) 160.1 .
N3 H3B O2 0.91 2.12 2.99(3) 160.6 4_655
N4 H4A O25 0.91 2.22 3.10(14) 164.3 .
N4 H4B O3 0.91 1.82 2.72(3) 168.7 4_655
C1 H2 S4 0.99 2.86 3.61(2) 133.1 7_564
C4 H5 S1 0.99 2.94 3.68(2) 132.6 .
C7 H8 S3 0.99 2.99 3.74(2) 133.8 7_564
C8 H9 O16 1.00 2.59 3.57(9) 167.3 4_655
C10 H11 S2 0.99 2.88 3.65(2) 135.1 8_655
N1 H1A O12 0.91 2.14 3.00(5) 158.6 .
N1 H1B O18 0.91 2.28 3.05(9) 142.9 4_645
N2 H2A O27A 0.91 2.23 3.12(9) 167.1 .
N2 H2B O2 0.91 2.19 2.98(3) 145.3 4_655
N3 H3A O19 0.91 2.48 3.35(6) 160.1 .
N3 H3B O2 0.91 2.12 2.99(3) 160.6 4_655
N4 H4A O25 0.91 2.22 3.10(14) 164.3 .
N4 H4B O3 0.91 1.82 2.72(3) 168.7 4_655
C1 H2 S4 0.99 2.86 3.61(2) 133.1 7_564
C4 H5 S1 0.99 2.94 3.68(2) 132.6 .
C7 H8 S3 0.99 2.99 3.74(2) 133.8 7_564
C8 H9 O16 1.00 2.59 3.57(9) 167.3 4_655
C10 H11 S2 0.99 2.88 3.65(2) 135.1 8_655

loop_
_geom_torsion_atom_site_label_1
_geom_torsion_atom_site_label_2
_geom_torsion_atom_site_label_3
_geom_torsion_atom_site_label_4
_geom_torsion
_geom_torsion_site_symmetry_1
Rh1 S1 C1 C2 38.4(16) .
Zn1 S1 C1 C2 154.9(14) .
Rh1 N1 C2 C1 47(2) .
Rh1 N1 C2 C3 174.7(16) .
S1 C1 C2 N1 -58(2) .
S1 C1 C2 C3 175.4(16) .
N1 C2 C3 O2 20(3) .
C1 C2 C3 O2 145(3) .
N1 C2 C3 O3 -165(3) .
C1 C2 C3 O3 -39(3) .
Rh2 S2 C4 C5 39(2) .
Zn1 S2 C4 C5 155.1(18) .
Rh2 N2 C5 C6 172.2(19) .
Rh2 N2 C5 C4 49(3) .
S2 C4 C5 C6 175(2) .
S2 C4 C5 N2 -58(3) .
N2 C5 C6 O5 178(3) .
C4 C5 C6 O5 -60(4) .
N2 C5 C6 O4 0(4) .
C4 C5 C6 O4 122(3) .
Rh2 S3 C7 C8 35.6(19) .
Zn2 S3 C7 C8 152.2(16) .
Rh2 N3 C8 C9 175.2(15) .
Rh2 N3 C8 C7 49(2) .
S3 C7 C8 N3 -56(2) .
S3 C7 C8 C9 177.5(18) .
N3 C8 C9 O6 1(3) .
C7 C8 C9 O6 125(3) .
N3 C8 C9 O7 -179(2) .
C7 C8 C9 O7 -55(3) .
Rh2 S4 C10 C11 38.0(16) .
Zn1 S4 C10 C11 153.4(15) 8_655
Rh2 N4 C11 C10 45(2) .
Rh2 N4 C11 C12 165.7(13) .
S4 C10 C11 N4 -55(2) .
S4 C10 C11 C12 -176.0(18) .
Na1 O9 C12 O8 93(4) 9_566
Na1 O9 C12 O8 -170(4) .
Na1 O9 C12 C11 -90(3) 9_566
Na1 O9 C12 C11 7(5) .
N4 C11 C12 O8 -13(3) .
C10 C11 C12 O8 108(3) .
N4 C11 C12 O9 170(2) .
C10 C11 C12 O9 -70(3) .
